data_4318169
loop_
_publ_author_name
'Mark Fitzgerald'
'Thomas J. Emge'
'John G. Brennan'

_publ_contact_author_address
;
  Department of Chemistry
  Rutgers, The State University of New Jersey
  610 Taylor Road
  Piscataway, New Jersey  08854-8087  U.S.A.
;
_publ_contact_author_email bren@rutchem.rutgers.edu
_publ_contact_author_name 'J. G. Brennan'
_publ_section_title
;
 Chalcogen-Rich Lanthanide Clusters with Fluorinated Thiolate Ligands
;
_journal_name_full 'Inorganic Chemistry'
_journal_page_first 3528
_journal_page_last 3532
_journal_paper_doi 10.1021/ic020138d
_journal_volume 41
_journal_year 2002
_chemical_formula_sum 'C38.5 H53 F10 O6.63 S11 Yb4'
_chemical_formula_weight 1856.63
_space_group_IT_number 14
_symmetry_cell_setting monoclinic
_symmetry_space_group_name_Hall '-P 2yn'
_symmetry_space_group_name_H-M 'P 1 21/n 1'
_atom_sites_solution_hydrogens geom
_atom_sites_solution_primary direct
_atom_sites_solution_secondary difmap
_audit_creation_method SHELXL-97
_cell_angle_alpha 90.00(2)
_cell_angle_beta 91.52(2)
_cell_angle_gamma 90.00(2)
_cell_formula_units_Z 4
_cell_length_a 12.252(2)
_cell_length_b 17.763(6)
_cell_length_c 27.199(5)
_cell_measurement_reflns_used 25
_cell_measurement_temperature 153(5)
_cell_measurement_theta_max 17.9
_cell_measurement_theta_min 14.2
_cell_volume 5917(2)
_computing_cell_refinement CAD4
_computing_data_collection CAD4
_computing_data_reduction 'local program'
_computing_molecular_graphics 'XPMA/ZORTEP (Zsolnai, 1997)'
_computing_structure_refinement 'SHELXL-97 (Sheldrick, 1997)'
_computing_structure_solution 'SHELXS-97 (Sheldrick, 1990)'
_diffrn_ambient_temperature 153(5)
_diffrn_measured_fraction_theta_full 0.996
_diffrn_measured_fraction_theta_max 0.996
_diffrn_measurement_device_type 'Nonius CAD4 diffractometer'
_diffrn_measurement_method '\w-\q scans'
_diffrn_radiation_monochromator graphite
_diffrn_radiation_source 'fine-focus sealed tube'
_diffrn_radiation_type MoK\a
_diffrn_radiation_wavelength 0.71073
_diffrn_reflns_av_R_equivalents 0.0708
_diffrn_reflns_av_sigmaI/netI 0.0520
_diffrn_reflns_limit_h_max 14
_diffrn_reflns_limit_h_min 0
_diffrn_reflns_limit_k_max 20
_diffrn_reflns_limit_k_min 0
_diffrn_reflns_limit_l_max 31
_diffrn_reflns_limit_l_min -31
_diffrn_reflns_number 10730
_diffrn_reflns_theta_full 24.50
_diffrn_reflns_theta_max 24.50
_diffrn_reflns_theta_min 2.02
_diffrn_standards_decay_% 3
_diffrn_standards_interval_time 60
_diffrn_standards_number 3
_exptl_absorpt_coefficient_mu 6.723
_exptl_absorpt_correction_T_max 0.7917
_exptl_absorpt_correction_T_min 0.3467
_exptl_absorpt_correction_type numerical
_exptl_absorpt_process_details SHELX-76
_exptl_crystal_colour orange
_exptl_crystal_density_diffrn 2.084
_exptl_crystal_density_method 'not measured'
_exptl_crystal_description rod
_exptl_crystal_F_000 3532
_exptl_crystal_size_max 0.20
_exptl_crystal_size_mid 0.10
_exptl_crystal_size_min 0.04
_refine_diff_density_max 2.201
_refine_diff_density_min -2.744
_refine_diff_density_rms 0.286
_refine_ls_extinction_method none
_refine_ls_goodness_of_fit_ref 1.041
_refine_ls_hydrogen_treatment mixed
_refine_ls_matrix_type full
_refine_ls_number_parameters 649
_refine_ls_number_reflns 9810
_refine_ls_number_restraints 1104
_refine_ls_restrained_S_all 1.008
_refine_ls_R_factor_all 0.0902
_refine_ls_R_factor_gt 0.0552
_refine_ls_shift/su_max 0.001
_refine_ls_shift/su_mean 0.000
_refine_ls_structure_factor_coef Fsqd
_refine_ls_weighting_details 'calc w=1/[\s^2^(Fo^2^)+(0.1000P)^2^+0.0000P] where P=(Fo^2^+2Fc^2^)/3'
_refine_ls_weighting_scheme calc
_refine_ls_wR_factor_gt 0.1371
_refine_ls_wR_factor_ref 0.1470
_reflns_number_gt 7254
_reflns_number_total 9810
_reflns_threshold_expression >2sigma(I)
_cod_data_source_file ic020138d_1.cif
_cod_data_source_block yb4s9scf2
_cod_depositor_comments
;
The following automatic conversions were performed:

'_symmetry_cell_setting' value 'Monoclinic' changed to 'monoclinic'
according to the built-in table from CIF Core dictionary named
'cif_core.dic' version 2.4.1 from 2010-06-29.

Automatic conversion script
Id: cif_fix_values 1646 2011-03-28 12:23:43Z adriana 
;
_cod_original_formula_sum 'C38.50 H53 F10 O6.63 S11 Yb4'
_cod_database_code 4318169

loop_
_symmetry_equiv_pos_as_xyz
'x, y, z'
'-x+1/2, y+1/2, -z+1/2'
'-x, -y, -z'
'x-1/2, -y-1/2, z-1/2'

loop_
_atom_site_label
_atom_site_type_symbol
_atom_site_fract_x
_atom_site_fract_y
_atom_site_fract_z
_atom_site_U_iso_or_equiv
_atom_site_adp_type
_atom_site_occupancy
_atom_site_symmetry_multiplicity
_atom_site_calc_flag
_atom_site_refinement_flags
_atom_site_disorder_assembly
_atom_site_disorder_group
Yb1 Yb 0.24203(4) 0.60503(2) 0.133811(16) 0.01911(14) Uani 1 1 d U . .
Yb2 Yb -0.04951(4) 0.58929(3) 0.158767(17) 0.01949(14) Uani 1 1 d U . .
Yb3 Yb 0.01656(4) 0.50138(2) 0.278203(17) 0.01971(14) Uani 1 1 d U . .
Yb4 Yb 0.30636(4) 0.51032(2) 0.250849(17) 0.01816(14) Uani 1 1 d U . .
S1 S 0.1258(2) 0.51142(14) 0.19241(10) 0.0195(6) Uani 1 1 d U . .
S2 S 0.0813(2) 0.70746(15) 0.14967(10) 0.0230(6) Uani 1 1 d U . .
S3 S 0.0602(2) 0.64689(15) 0.08371(10) 0.0228(6) Uani 1 1 d U . .
S4 S -0.0974(2) 0.62385(15) 0.25059(10) 0.0247(6) Uani 1 1 d U . .
S5 S -0.1700(2) 0.52191(17) 0.22658(11) 0.0261(6) Uani 1 1 d U . .
S6 S 0.1894(2) 0.57454(15) 0.32031(10) 0.0239(6) Uani 1 1 d U . .
S7 S 0.1964(2) 0.45651(15) 0.32742(10) 0.0225(6) Uani 1 1 d U . .
S8 S 0.3686(2) 0.64090(14) 0.21214(10) 0.0227(6) Uani 1 1 d U . .
S9 S 0.4254(2) 0.54593(15) 0.17345(10) 0.0228(6) Uani 1 1 d U . .
S10 S 0.2544(2) 0.51293(16) 0.05599(11) 0.0295(7) Uani 1 1 d U . .
S11 S -0.0058(2) 0.35204(16) 0.27827(12) 0.0313(7) Uani 1 1 d U . .
F1 F -0.0294(5) 0.2540(4) 0.1885(3) 0.0369(16) Uani 1 1 d U . .
F2 F -0.2128(6) 0.2193(4) 0.1373(3) 0.0477(19) Uani 1 1 d U . .
F3 F -0.4104(5) 0.2683(4) 0.1675(3) 0.0473(19) Uani 1 1 d U . .
F4 F -0.4211(5) 0.3498(4) 0.2510(3) 0.053(2) Uani 1 1 d U . .
F5 F -0.2396(6) 0.3850(4) 0.3035(3) 0.0463(19) Uani 1 1 d U . .
F6 F 0.4889(5) 0.5669(4) 0.0596(3) 0.0354(16) Uani 1 1 d U . .
F7 F 0.6698(6) 0.4835(5) 0.0709(3) 0.0472(19) Uani 1 1 d U . .
F8 F 0.6585(6) 0.3314(5) 0.0717(3) 0.052(2) Uani 1 1 d U . .
F9 F 0.4593(7) 0.2631(4) 0.0618(3) 0.059(2) Uani 1 1 d U . .
F10 F 0.2773(6) 0.3453(4) 0.0544(3) 0.0439(18) Uani 1 1 d U . .
O1 O 0.3247(6) 0.7032(4) 0.0929(2) 0.0250(16) Uani 1 1 d DU . .
O2 O -0.2053(6) 0.6498(5) 0.1292(3) 0.038(2) Uani 1 1 d DU . .
O3 O -0.0848(6) 0.4883(4) 0.1085(3) 0.0233(16) Uani 1 1 d U . .
O4 O -0.0655(6) 0.5190(4) 0.3537(2) 0.0299(17) Uani 1 1 d DU . .
O5 O 0.3279(6) 0.3878(4) 0.2279(3) 0.0228(16) Uani 1 1 d U . .
O6 O 0.4607(6) 0.5063(4) 0.3012(3) 0.0320(18) Uani 1 1 d U . .
C1 C 0.3321(12) 0.7064(6) 0.0398(3) 0.044(3) Uani 1 1 d DU . .
H1A H 0.4058 0.6908 0.0296 0.053 Uiso 1 1 calc R . .
H1B H 0.2775 0.6725 0.0240 0.053 Uiso 1 1 calc R . .
C2 C 0.3111(18) 0.7836(7) 0.0258(4) 0.094(5) Uani 1 1 d DU . .
H2A H 0.2319 0.7932 0.0213 0.113 Uiso 1 1 calc R . .
H2B H 0.3484 0.7968 -0.0049 0.113 Uiso 1 1 calc R . .
C3 C 0.3573(19) 0.8255(7) 0.0681(5) 0.101(5) Uani 1 1 d DU . .
H3A H 0.4370 0.8324 0.0649 0.121 Uiso 1 1 calc R . .
H3B H 0.3226 0.8757 0.0707 0.121 Uiso 1 1 calc R . .
C4 C 0.3343(10) 0.7800(5) 0.1109(3) 0.034(3) Uani 1 1 d DU . .
H4A H 0.2654 0.7964 0.1258 0.040 Uiso 1 1 calc R . .
H4B H 0.3943 0.7841 0.1358 0.040 Uiso 1 1 calc R . .
C5 C -0.3110(8) 0.6507(8) 0.1516(5) 0.056(3) Uani 1 1 d DU . .
H5A H -0.3448 0.6001 0.1497 0.067 Uiso 1 1 calc R . .
H5B H -0.3034 0.6653 0.1867 0.067 Uiso 1 1 calc R . .
C6 C -0.3782(9) 0.7048(8) 0.1251(5) 0.058(4) Uani 1 1 d DU . .
H6A H -0.4505 0.6826 0.1167 0.069 Uiso 1 1 calc R . .
H6B H -0.3894 0.7501 0.1456 0.069 Uiso 1 1 calc R . .
C7 C -0.3226(10) 0.7249(11) 0.0807(5) 0.081(4) Uani 1 1 d DU . .
H7A H -0.3590 0.7012 0.0517 0.097 Uiso 1 1 calc R . .
H7B H -0.3232 0.7801 0.0761 0.097 Uiso 1 1 calc R . .
C8 C -0.2125(11) 0.6980(12) 0.0865(6) 0.103(5) Uani 1 1 d DU . .
H8A H -0.1618 0.7410 0.0906 0.124 Uiso 1 1 calc R . .
H8B H -0.1919 0.6695 0.0568 0.124 Uiso 1 1 calc R . .
C9 C -0.0627(11) 0.4824(6) 0.0559(4) 0.029(3) Uani 1 1 d U . .
H9A H 0.0101 0.5034 0.0489 0.035 Uiso 1 1 calc R . .
H9B H -0.1186 0.5101 0.0362 0.035 Uiso 1 1 calc R . .
C10 C -0.0668(13) 0.4006(7) 0.0443(5) 0.045(3) Uani 1 1 d U . .
H10A H -0.0131 0.3875 0.0192 0.054 Uiso 1 1 calc R . .
H10B H -0.1406 0.3858 0.0321 0.054 Uiso 1 1 calc R . .
C11 C -0.0390(12) 0.3628(7) 0.0923(5) 0.046(3) Uani 1 1 d U . .
H11A H 0.0410 0.3611 0.0985 0.055 Uiso 1 1 calc R . .
H11B H -0.0685 0.3109 0.0931 0.055 Uiso 1 1 calc R . .
C12 C -0.0947(10) 0.4134(6) 0.1296(4) 0.031(3) Uani 1 1 d U . .
H12A H -0.1723 0.3992 0.1330 0.037 Uiso 1 1 calc R . .
H12B H -0.0572 0.4105 0.1622 0.037 Uiso 1 1 calc R . .
C13 C -0.0710(13) 0.5898(5) 0.3802(4) 0.051(3) Uani 1 1 d DU . .
H13A H -0.0084 0.6223 0.3722 0.061 Uiso 1 1 calc R . .
H13B H -0.1395 0.6168 0.3713 0.061 Uiso 1 1 calc R . .
C14 C -0.068(2) 0.5707(7) 0.4319(4) 0.099(5) Uani 1 1 d DU . .
H14A H -0.1374 0.5851 0.4471 0.119 Uiso 1 1 calc R . .
H14B H -0.0076 0.5980 0.4491 0.119 Uiso 1 1 calc R . .
C15 C -0.051(2) 0.4902(7) 0.4362(4) 0.097(5) Uani 1 1 d DU . .
H15A H -0.0977 0.4689 0.4619 0.116 Uiso 1 1 calc R . .
H15B H 0.0262 0.4790 0.4449 0.116 Uiso 1 1 calc R . .
C16 C -0.0806(13) 0.4587(5) 0.3884(4) 0.052(3) Uani 1 1 d DU . .
H16A H -0.0331 0.4154 0.3808 0.063 Uiso 1 1 calc R . .
H16B H -0.1575 0.4416 0.3876 0.063 Uiso 1 1 calc R . .
C17 C 0.3336(10) 0.3640(6) 0.1761(4) 0.031(3) Uani 1 1 d U . .
H17A H 0.4089 0.3691 0.1641 0.038 Uiso 1 1 calc R . .
H17B H 0.2838 0.3945 0.1548 0.038 Uiso 1 1 calc R . .
C18 C 0.2983(12) 0.2820(6) 0.1763(5) 0.040(3) Uani 1 1 d U . .
H18A H 0.3321 0.2534 0.1494 0.048 Uiso 1 1 calc R . .
H18B H 0.2179 0.2773 0.1732 0.048 Uiso 1 1 calc R . .
C19 C 0.3410(10) 0.2548(6) 0.2272(4) 0.032(3) Uani 1 1 d U . .
H19A H 0.3022 0.2091 0.2379 0.039 Uiso 1 1 calc R . .
H19B H 0.4205 0.2447 0.2272 0.039 Uiso 1 1 calc R . .
C20 C 0.3151(10) 0.3211(6) 0.2587(4) 0.034(3) Uani 1 1 d U . .
H20A H 0.2394 0.3176 0.2704 0.040 Uiso 1 1 calc R . .
H20B H 0.3657 0.3233 0.2877 0.040 Uiso 1 1 calc R . .
C21 C 0.4707(12) 0.4725(11) 0.3496(6) 0.064(4) Uani 1 1 d U . .
H21A H 0.4552 0.4179 0.3473 0.076 Uiso 1 1 calc R . .
H21B H 0.4169 0.4955 0.3716 0.076 Uiso 1 1 calc R . .
C22 C 0.5817(12) 0.4843(9) 0.3701(6) 0.059(4) Uani 1 1 d U . .
H22A H 0.6258 0.4377 0.3682 0.071 Uiso 1 1 calc R . .
H22B H 0.5801 0.5011 0.4047 0.071 Uiso 1 1 calc R . .
C23 C 0.6266(13) 0.5455(9) 0.3372(6) 0.061(4) Uani 1 1 d U . .
H23A H 0.6144 0.5957 0.3519 0.073 Uiso 1 1 calc R . .
H23B H 0.7060 0.5384 0.3332 0.073 Uiso 1 1 calc R . .
C24 C 0.5672(10) 0.5394(9) 0.2882(5) 0.048(3) Uani 1 1 d U . .
H24A H 0.5575 0.5895 0.2728 0.058 Uiso 1 1 calc R . .
H24B H 0.6068 0.5061 0.2655 0.058 Uiso 1 1 calc R . .
C25 C -0.1270(9) 0.3242(6) 0.2468(4) 0.026(2) Uani 1 1 d U . .
C26 C -0.1239(9) 0.2801(6) 0.2056(4) 0.031(2) Uani 1 1 d U . .
C27 C -0.2174(10) 0.2609(6) 0.1785(5) 0.032(2) Uani 1 1 d U . .
C28 C -0.3176(10) 0.2841(6) 0.1939(5) 0.036(3) Uani 1 1 d U . .
C29 C -0.3247(10) 0.3276(7) 0.2351(5) 0.037(3) Uani 1 1 d U . .
C30 C -0.2289(10) 0.3453(6) 0.2617(5) 0.032(2) Uani 1 1 d U . .
C31 C 0.3758(10) 0.4603(7) 0.0592(4) 0.029(2) Uani 1 1 d U . .
C32 C 0.4786(10) 0.4922(6) 0.0615(4) 0.027(2) Uani 1 1 d U . .
C33 C 0.5735(10) 0.4510(7) 0.0663(4) 0.034(2) Uani 1 1 d U . .
C34 C 0.5680(10) 0.3733(8) 0.0676(5) 0.039(3) Uani 1 1 d U . .
C35 C 0.4679(11) 0.3380(6) 0.0627(5) 0.035(3) Uani 1 1 d U . .
C36 C 0.3757(10) 0.3827(7) 0.0576(4) 0.033(3) Uani 1 1 d U . .
O7 O 0.157(3) 0.1191(17) -0.0193(10) 0.154(8) Uani 0.63 1 d PDU . .
C37 C 0.201(2) 0.136(3) 0.0295(13) 0.150(9) Uani 0.63 1 d PDU . .
H37A H 0.2174 0.0883 0.0474 0.180 Uiso 0.63 1 calc PR . .
H37B H 0.2690 0.1652 0.0273 0.180 Uiso 0.63 1 calc PR . .
C38 C 0.119(3) 0.178(3) 0.0549(11) 0.147(9) Uani 0.63 1 d PDU . .
H38A H 0.1471 0.2293 0.0625 0.176 Uiso 0.63 1 calc PR . .
H38B H 0.1017 0.1530 0.0862 0.176 Uiso 0.63 1 calc PR . .
C39 C 0.022(3) 0.183(2) 0.0235(14) 0.151(9) Uani 0.63 1 d PDU . .
H39A H -0.0414 0.1626 0.0406 0.181 Uiso 0.63 1 calc PR . .
H39B H 0.0070 0.2363 0.0149 0.181 Uiso 0.63 1 calc PR . .
C40 C 0.042(3) 0.140(3) -0.0204(12) 0.151(9) Uani 0.63 1 d PDU . .
H40A H 0.0248 0.1705 -0.0500 0.181 Uiso 0.63 1 calc PR . .
H40B H -0.0040 0.0944 -0.0212 0.181 Uiso 0.63 1 calc PR . .

loop_
_atom_site_aniso_label
_atom_site_aniso_U_11
_atom_site_aniso_U_22
_atom_site_aniso_U_33
_atom_site_aniso_U_23
_atom_site_aniso_U_13
_atom_site_aniso_U_12
Yb1 0.0151(3) 0.0237(2) 0.0185(3) 0.00071(18) -0.00055(19) -0.00077(19)
Yb2 0.0150(2) 0.0243(2) 0.0191(3) 0.00080(18) -0.00036(19) 0.0002(2)
Yb3 0.0155(3) 0.0228(2) 0.0209(3) 0.00333(18) 0.0011(2) 0.00137(19)
Yb4 0.0150(3) 0.0195(2) 0.0200(3) 0.00228(18) -0.00009(19) 0.00049(19)
S1 0.0122(13) 0.0214(13) 0.0248(14) 0.0005(11) 0.0001(11) -0.0008(11)
S2 0.0232(15) 0.0252(13) 0.0206(14) -0.0028(11) -0.0007(11) 0.0002(12)
S3 0.0198(14) 0.0277(14) 0.0206(14) -0.0002(11) -0.0024(11) 0.0000(12)
S4 0.0246(15) 0.0267(14) 0.0227(14) 0.0012(11) 0.0002(12) 0.0063(12)
S5 0.0157(14) 0.0358(15) 0.0269(15) 0.0046(12) 0.0028(12) -0.0002(12)
S6 0.0233(14) 0.0229(13) 0.0255(14) 0.0014(11) 0.0028(12) -0.0004(12)
S7 0.0197(14) 0.0237(13) 0.0242(14) 0.0055(11) 0.0002(12) 0.0007(12)
S8 0.0231(14) 0.0227(13) 0.0219(14) 0.0021(11) -0.0037(12) -0.0020(12)
S9 0.0157(13) 0.0272(14) 0.0257(14) 0.0014(11) 0.0021(11) -0.0001(12)
S10 0.0269(16) 0.0362(15) 0.0252(15) -0.0092(12) -0.0026(13) 0.0033(13)
S11 0.0266(16) 0.0235(14) 0.0436(18) 0.0073(13) -0.0057(14) -0.0034(13)
F1 0.031(4) 0.038(4) 0.042(4) -0.004(3) -0.002(3) 0.005(3)
F2 0.048(4) 0.041(4) 0.053(5) -0.006(3) 0.004(4) -0.016(4)
F3 0.030(4) 0.045(4) 0.066(5) 0.013(4) -0.013(4) -0.011(3)
F4 0.020(4) 0.055(5) 0.084(6) -0.005(4) 0.001(4) -0.004(3)
F5 0.037(4) 0.044(4) 0.058(5) -0.014(4) 0.008(4) 0.000(3)
F6 0.028(4) 0.033(3) 0.045(4) 0.003(3) -0.003(3) -0.003(3)
F7 0.026(4) 0.075(5) 0.041(4) -0.010(4) 0.002(3) 0.000(4)
F8 0.041(4) 0.072(5) 0.042(4) -0.003(4) 0.001(4) 0.028(4)
F9 0.064(5) 0.037(4) 0.075(6) -0.012(4) 0.006(4) 0.017(4)
F10 0.042(4) 0.036(4) 0.053(5) -0.014(3) 0.000(4) -0.002(3)
O1 0.029(4) 0.030(4) 0.016(3) -0.004(3) 0.002(3) -0.006(3)
O2 0.022(4) 0.051(5) 0.042(5) 0.014(4) 0.003(4) 0.005(4)
O3 0.023(4) 0.029(4) 0.018(4) 0.002(3) 0.001(3) -0.005(3)
O4 0.027(4) 0.040(4) 0.023(4) 0.005(3) 0.005(3) 0.007(4)
O5 0.020(4) 0.020(3) 0.028(4) 0.006(3) 0.001(3) 0.002(3)
O6 0.018(4) 0.049(5) 0.029(4) 0.009(3) -0.004(3) -0.004(3)
C1 0.056(7) 0.042(6) 0.034(6) 0.000(5) 0.004(6) -0.007(6)
C2 0.153(11) 0.066(8) 0.064(8) 0.013(7) -0.007(9) -0.015(9)
C3 0.167(11) 0.062(7) 0.073(9) -0.006(7) 0.006(9) -0.022(9)
C4 0.040(6) 0.028(5) 0.032(5) -0.013(4) -0.001(5) -0.015(5)
C5 0.026(6) 0.078(8) 0.064(8) 0.010(6) -0.001(6) 0.018(6)
C6 0.043(7) 0.071(8) 0.058(7) 0.006(7) -0.002(6) 0.020(6)
C7 0.052(8) 0.100(9) 0.092(9) 0.034(8) 0.009(7) 0.028(8)
C8 0.076(8) 0.130(10) 0.104(9) 0.054(8) 0.011(8) 0.034(8)
C9 0.041(6) 0.030(5) 0.018(5) -0.006(4) 0.000(5) -0.011(5)
C10 0.067(8) 0.031(6) 0.036(6) -0.006(5) 0.003(6) -0.008(6)
C11 0.067(8) 0.026(5) 0.044(6) -0.004(5) 0.005(6) 0.006(6)
C12 0.036(6) 0.028(5) 0.029(5) 0.003(4) 0.006(5) -0.005(5)
C13 0.069(8) 0.043(6) 0.041(6) -0.008(5) 0.011(6) 0.018(6)
C14 0.165(11) 0.073(8) 0.059(8) -0.008(7) 0.001(9) 0.021(9)
C15 0.159(11) 0.079(8) 0.052(7) -0.001(7) -0.006(9) 0.017(9)
C16 0.069(8) 0.059(7) 0.029(6) 0.012(5) 0.008(6) 0.001(7)
C17 0.040(6) 0.028(5) 0.026(5) -0.002(4) 0.007(5) 0.002(5)
C18 0.057(7) 0.031(5) 0.032(6) -0.005(5) 0.002(6) -0.003(6)
C19 0.032(6) 0.029(5) 0.036(6) 0.002(5) 0.010(5) -0.006(5)
C20 0.044(6) 0.026(5) 0.032(5) 0.006(4) 0.014(5) -0.003(5)
C21 0.039(7) 0.098(9) 0.053(7) 0.020(7) -0.015(6) -0.013(7)
C22 0.043(7) 0.084(8) 0.049(7) 0.008(7) -0.010(6) -0.005(7)
C23 0.051(7) 0.063(8) 0.068(8) 0.002(7) -0.016(6) -0.014(7)
C24 0.031(6) 0.060(7) 0.054(7) 0.009(6) -0.012(5) -0.014(6)
C25 0.026(5) 0.019(5) 0.032(5) 0.007(4) -0.010(4) 0.000(4)
C26 0.025(5) 0.029(5) 0.038(6) 0.006(4) 0.001(5) -0.002(5)
C27 0.032(5) 0.026(5) 0.038(6) 0.006(5) -0.002(5) -0.011(5)
C28 0.029(5) 0.026(5) 0.051(6) 0.012(5) -0.010(5) -0.012(5)
C29 0.021(5) 0.034(6) 0.055(6) 0.010(5) -0.001(5) 0.001(5)
C30 0.029(5) 0.027(5) 0.041(6) 0.004(5) 0.003(5) -0.006(5)
C31 0.032(5) 0.038(5) 0.019(5) -0.002(5) 0.003(5) 0.007(5)
C32 0.032(5) 0.033(5) 0.017(5) -0.003(4) 0.003(5) 0.004(4)
C33 0.036(6) 0.048(6) 0.018(5) -0.001(5) 0.006(5) 0.003(5)
C34 0.034(6) 0.056(6) 0.027(6) 0.004(5) 0.012(5) 0.018(5)
C35 0.042(6) 0.029(5) 0.034(6) -0.007(5) 0.002(5) 0.010(5)
C36 0.033(5) 0.037(5) 0.030(6) -0.006(5) 0.010(5) 0.007(5)
O7 0.163(13) 0.161(13) 0.137(12) -0.015(11) 0.011(11) -0.009(11)
C37 0.156(13) 0.152(14) 0.142(14) -0.007(12) 0.001(11) -0.005(12)
C38 0.160(14) 0.142(14) 0.138(13) -0.016(11) 0.001(11) -0.005(12)
C39 0.163(13) 0.143(14) 0.146(14) -0.016(12) 0.003(11) 0.003(12)
C40 0.162(13) 0.152(14) 0.139(13) -0.014(11) 0.006(11) -0.001(12)

loop_
_atom_type_symbol
_atom_type_description
_atom_type_scat_dispersion_real
_atom_type_scat_dispersion_imag
_atom_type_scat_source
C C 0.0033 0.0016 'International Tables Vol C Tables 4.2.6.8 and 6.1.1.4'
H H 0.0000 0.0000 'International Tables Vol C Tables 4.2.6.8 and 6.1.1.4'
O O 0.0106 0.0060 'International Tables Vol C Tables 4.2.6.8 and 6.1.1.4'
F F 0.0171 0.0103 'International Tables Vol C Tables 4.2.6.8 and 6.1.1.4'
S S 0.1246 0.1234 'International Tables Vol C Tables 4.2.6.8 and 6.1.1.4'
Yb Yb -0.3850 5.5486 'International Tables Vol C Tables 4.2.6.8 and 6.1.1.4'

loop_
_geom_angle_atom_site_label_1
_geom_angle_atom_site_label_2
_geom_angle_atom_site_label_3
_geom_angle
_geom_angle_site_symmetry_1
_geom_angle_site_symmetry_3
_geom_angle_publ_flag
O1 Yb1 S8 87.24(17) . . ?
O1 Yb1 S9 96.63(19) . . ?
S8 Yb1 S9 46.51(8) . . ?
O1 Yb1 S10 92.59(17) . . ?
S8 Yb1 S10 136.80(9) . . ?
S9 Yb1 S10 90.81(9) . . ?
O1 Yb1 S3 85.14(19) . . ?
S8 Yb1 S3 142.44(8) . . ?
S9 Yb1 S3 171.05(8) . . ?
S10 Yb1 S3 80.33(9) . . ?
O1 Yb1 S2 84.30(18) . . ?
S8 Yb1 S2 96.94(8) . . ?
S9 Yb1 S2 143.11(8) . . ?
S10 Yb1 S2 126.06(9) . . ?
S3 Yb1 S2 45.73(8) . . ?
O1 Yb1 S1 168.70(17) . . ?
S8 Yb1 S1 88.88(8) . . ?
S9 Yb1 S1 88.35(8) . . ?
S10 Yb1 S1 97.50(9) . . ?
S3 Yb1 S1 91.51(8) . . ?
S2 Yb1 S1 85.64(8) . . ?
O3 Yb2 O2 90.9(3) . . ?
O3 Yb2 S4 134.45(18) . . ?
O2 Yb2 S4 91.1(2) . . ?
O3 Yb2 S2 131.95(18) . . ?
O2 Yb2 S2 95.4(2) . . ?
S4 Yb2 S2 93.09(9) . . ?
O3 Yb2 S5 87.82(19) . . ?
O2 Yb2 S5 88.97(19) . . ?
S4 Yb2 S5 46.73(9) . . ?
S2 Yb2 S5 139.72(9) . . ?
O3 Yb2 S3 86.27(18) . . ?
O2 Yb2 S3 89.08(19) . . ?
S4 Yb2 S3 139.26(9) . . ?
S2 Yb2 S3 46.42(8) . . ?
S5 Yb2 S3 173.75(9) . . ?
O3 Yb2 S1 86.37(19) . . ?
O2 Yb2 S1 176.7(2) . . ?
S4 Yb2 S1 89.62(9) . . ?
S2 Yb2 S1 87.69(8) . . ?
S5 Yb2 S1 89.18(8) . . ?
S3 Yb2 S1 92.49(8) . . ?
O4 Yb3 S11 94.94(19) . . ?
O4 Yb3 S7 88.15(19) . . ?
S11 Yb3 S7 77.66(9) . . ?
O4 Yb3 S5 93.5(2) . . ?
S11 Yb3 S5 92.84(9) . . ?
S7 Yb3 S5 170.46(9) . . ?
O4 Yb3 S4 84.52(18) . . ?
S11 Yb3 S4 138.97(9) . . ?
S7 Yb3 S4 143.07(9) . . ?
S5 Yb3 S4 46.46(9) . . ?
O4 Yb3 S6 85.0(2) . . ?
S11 Yb3 S6 123.74(9) . . ?
S7 Yb3 S6 46.08(8) . . ?
S5 Yb3 S6 143.40(9) . . ?
S4 Yb3 S6 97.15(9) . . ?
O4 Yb3 S1 167.96(19) . . ?
S11 Yb3 S1 96.80(9) . . ?
S7 Yb3 S1 91.78(8) . . ?
S5 Yb3 S1 88.50(8) . . ?
S4 Yb3 S1 88.34(8) . . ?
S6 Yb3 S1 86.24(8) . . ?
O5 Yb4 O6 92.0(3) . . ?
O5 Yb4 S6 132.24(18) . . ?
O6 Yb4 S6 92.3(2) . . ?
O5 Yb4 S8 133.26(19) . . ?
O6 Yb4 S8 91.3(2) . . ?
S6 Yb4 S8 94.16(9) . . ?
O5 Yb4 S9 86.59(19) . . ?
O6 Yb4 S9 91.1(2) . . ?
S6 Yb4 S9 140.81(8) . . ?
S8 Yb4 S9 46.72(8) . . ?
O5 Yb4 S7 86.38(19) . . ?
O6 Yb4 S7 87.0(2) . . ?
S6 Yb4 S7 46.43(8) . . ?
S8 Yb4 S7 140.37(8) . . ?
S9 Yb4 S7 172.66(8) . . ?
O5 Yb4 S1 86.82(19) . . ?
O6 Yb4 S1 178.6(2) . . ?
S6 Yb4 S1 88.08(9) . . ?
S8 Yb4 S1 89.98(8) . . ?
S9 Yb4 S1 89.44(8) . . ?
S7 Yb4 S1 92.26(8) . . ?
Yb4 S1 Yb2 147.16(10) . . ?
Yb4 S1 Yb3 84.75(8) . . ?
Yb2 S1 Yb3 85.36(8) . . ?
Yb4 S1 Yb1 85.18(8) . . ?
Yb2 S1 Yb1 84.98(8) . . ?
Yb3 S1 Yb1 144.59(10) . . ?
S3 S2 Yb2 67.30(10) . . ?
S3 S2 Yb1 66.18(10) . . ?
Yb2 S2 Yb1 85.84(8) . . ?
S2 S3 Yb2 66.28(10) . . ?
S2 S3 Yb1 68.10(11) . . ?
Yb2 S3 Yb1 86.20(8) . . ?
S5 S4 Yb2 67.20(11) . . ?
S5 S4 Yb3 66.61(11) . . ?
Yb2 S4 Yb3 87.10(8) . . ?
S4 S5 Yb2 66.07(11) . . ?
S4 S5 Yb3 66.93(11) . . ?
Yb2 S5 Yb3 86.77(8) . . ?
S7 S6 Yb4 67.46(10) . . ?
S7 S6 Yb3 65.90(11) . . ?
Yb4 S6 Yb3 85.63(8) . . ?
S6 S7 Yb3 68.02(11) . . ?
S6 S7 Yb4 66.10(10) . . ?
Yb3 S7 Yb4 85.94(8) . . ?
S9 S8 Yb4 66.68(10) . . ?
S9 S8 Yb1 66.79(11) . . ?
Yb4 S8 Yb1 86.65(8) . . ?
S8 S9 Yb4 66.59(10) . . ?
S8 S9 Yb1 66.70(10) . . ?
Yb4 S9 Yb1 86.58(8) . . ?
C31 S10 Yb1 110.5(4) . . ?
C25 S11 Yb3 111.3(4) . . ?
C1 O1 C4 106.9(6) . . ?
C1 O1 Yb1 123.2(6) . . ?
C4 O1 Yb1 125.3(5) . . ?
C8 O2 C5 107.2(7) . . ?
C8 O2 Yb2 125.9(6) . . ?
C5 O2 Yb2 126.8(6) . . ?
C12 O3 C9 109.7(8) . . ?
C12 O3 Yb2 119.9(6) . . ?
C9 O3 Yb2 127.0(6) . . ?
C16 O4 C13 108.1(7) . . ?
C16 O4 Yb3 122.9(6) . . ?
C13 O4 Yb3 125.4(6) . . ?
C20 O5 C17 108.9(8) . . ?
C20 O5 Yb4 126.9(6) . . ?
C17 O5 Yb4 122.9(6) . . ?
C21 O6 C24 109.1(9) . . ?
C21 O6 Yb4 126.9(7) . . ?
C24 O6 Yb4 124.0(7) . . ?
C2 C1 O1 106.6(8) . . ?
C1 C2 C3 102.2(9) . . ?
C4 C3 C2 105.4(9) . . ?
C3 C4 O1 105.6(7) . . ?
C6 C5 O2 107.6(7) . . ?
C7 C6 C5 107.8(8) . . ?
C8 C7 C6 106.8(8) . . ?
C7 C8 O2 108.8(8) . . ?
O3 C9 C10 105.7(9) . . ?
C9 C10 C11 104.3(10) . . ?
C10 C11 C12 102.6(10) . . ?
O3 C12 C11 103.5(9) . . ?
C14 C13 O4 106.2(7) . . ?
C13 C14 C15 108.0(8) . . ?
C14 C15 C16 106.1(8) . . ?
O4 C16 C15 105.4(8) . . ?
O5 C17 C18 104.5(9) . . ?
C17 C18 C19 102.3(10) . . ?
C20 C19 C18 101.3(10) . . ?
O5 C20 C19 106.3(9) . . ?
O6 C21 C22 109.9(12) . . ?
C21 C22 C23 103.0(13) . . ?
C24 C23 C22 107.2(12) . . ?
O6 C24 C23 103.0(11) . . ?
C26 C25 C30 116.3(11) . . ?
C26 C25 S11 121.1(9) . . ?
C30 C25 S11 122.6(9) . . ?
F1 C26 C25 121.5(10) . . ?
F1 C26 C27 116.1(11) . . ?
C25 C26 C27 122.4(11) . . ?
F2 C27 C28 118.5(11) . . ?
F2 C27 C26 121.7(11) . . ?
C28 C27 C26 119.8(12) . . ?
F3 C28 C29 118.7(11) . . ?
F3 C28 C27 121.3(12) . . ?
C29 C28 C27 119.8(11) . . ?
F4 C29 C28 120.8(11) . . ?
F4 C29 C30 120.4(12) . . ?
C28 C29 C30 118.8(11) . . ?
F5 C30 C25 120.1(11) . . ?
F5 C30 C29 117.1(11) . . ?
C25 C30 C29 122.8(12) . . ?
C32 C31 C36 114.3(11) . . ?
C32 C31 S10 123.7(9) . . ?
C36 C31 S10 122.0(10) . . ?
F6 C32 C33 116.9(11) . . ?
F6 C32 C31 119.5(10) . . ?
C33 C32 C31 123.6(11) . . ?
F7 C33 C32 121.9(11) . . ?
F7 C33 C34 118.6(12) . . ?
C32 C33 C34 119.5(12) . . ?
F8 C34 C35 119.2(12) . . ?
F8 C34 C33 121.1(12) . . ?
C35 C34 C33 119.6(12) . . ?
F9 C35 C34 121.6(11) . . ?
F9 C35 C36 120.3(12) . . ?
C34 C35 C36 118.0(11) . . ?
F10 C36 C31 119.0(10) . . ?
F10 C36 C35 116.2(10) . . ?
C31 C36 C35 124.7(12) . . ?
C37 O7 C40 107.6(10) . . ?
C38 C37 O7 107.4(9) . . ?
C37 C38 C39 108.5(9) . . ?
C40 C39 C38 107.5(9) . . ?
C39 C40 O7 107.7(10) . . ?

loop_
_geom_bond_atom_site_label_1
_geom_bond_atom_site_label_2
_geom_bond_distance
_geom_bond_site_symmetry_2
_geom_bond_publ_flag
Yb1 O1 2.317(6) . ?
Yb1 S8 2.679(3) . ?
Yb1 S9 2.680(3) . ?
Yb1 S10 2.683(3) . ?
Yb1 S3 2.686(3) . ?
Yb1 S2 2.724(3) . ?
Yb1 S1 2.730(3) . ?
Yb2 O3 2.289(7) . ?
Yb2 O2 2.316(7) . ?
Yb2 S4 2.653(3) . ?
Yb2 S2 2.656(3) . ?
Yb2 S5 2.675(3) . ?
Yb2 S3 2.677(3) . ?
Yb2 S1 2.695(3) . ?
Yb3 O4 2.332(7) . ?
Yb3 S11 2.667(3) . ?
Yb3 S7 2.670(3) . ?
Yb3 S5 2.675(3) . ?
Yb3 S4 2.682(3) . ?
Yb3 S6 2.712(3) . ?
Yb3 S1 2.727(3) . ?
Yb4 O5 2.281(7) . ?
Yb4 O6 2.307(8) . ?
Yb4 S6 2.659(3) . ?
Yb4 S8 2.667(3) . ?
Yb4 S9 2.669(3) . ?
Yb4 S7 2.686(3) . ?
Yb4 S1 2.689(3) . ?
S2 S3 2.102(4) . ?
S4 S5 2.113(4) . ?
S6 S7 2.107(4) . ?
S8 S9 2.116(4) . ?
S10 C31 1.757(12) . ?
S11 C25 1.764(11) . ?
F1 C26 1.341(13) . ?
F2 C27 1.344(14) . ?
F3 C28 1.357(13) . ?
F4 C29 1.329(13) . ?
F5 C30 1.346(14) . ?
F6 C32 1.334(12) . ?
F7 C33 1.317(14) . ?
F8 C34 1.338(14) . ?
F9 C35 1.336(13) . ?
F10 C36 1.378(14) . ?
O1 C1 1.450(8) . ?
O1 C4 1.453(8) . ?
O2 C8 1.445(8) . ?
O2 C5 1.446(8) . ?
O3 C12 1.455(12) . ?
O3 C9 1.467(12) . ?
O4 C16 1.443(8) . ?
O4 C13 1.451(8) . ?
O5 C20 1.463(12) . ?
O5 C17 1.476(13) . ?
O6 C21 1.447(16) . ?
O6 C24 1.483(15) . ?
C1 C2 1.445(9) . ?
C2 C3 1.472(9) . ?
C3 C4 1.450(9) . ?
C5 C6 1.446(8) . ?
C6 C7 1.445(9) . ?
C7 C8 1.435(9) . ?
C9 C10 1.488(15) . ?
C10 C11 1.499(18) . ?
C11 C12 1.529(17) . ?
C13 C14 1.447(9) . ?
C14 C15 1.449(9) . ?
C15 C16 1.451(9) . ?
C17 C18 1.520(15) . ?
C18 C19 1.544(17) . ?
C19 C20 1.495(16) . ?
C21 C22 1.47(2) . ?
C22 C23 1.52(2) . ?
C23 C24 1.505(19) . ?
C25 C26 1.369(16) . ?
C25 C30 1.375(16) . ?
C26 C27 1.388(16) . ?
C27 C28 1.372(17) . ?
C28 C29 1.366(18) . ?
C29 C30 1.399(17) . ?
C31 C32 1.380(16) . ?
C31 C36 1.381(16) . ?
C32 C33 1.376(17) . ?
C33 C34 1.382(18) . ?
C34 C35 1.380(18) . ?
C35 C36 1.384(16) . ?
O7 C37 1.449(9) . ?
O7 C40 1.451(9) . ?
C37 C38 1.444(9) . ?
C38 C39 1.446(9) . ?
C39 C40 1.445(9) . ?

loop_
_geom_torsion_atom_site_label_1
_geom_torsion_atom_site_label_2
_geom_torsion_atom_site_label_3
_geom_torsion_atom_site_label_4
_geom_torsion
_geom_torsion_site_symmetry_1
_geom_torsion_site_symmetry_2
_geom_torsion_site_symmetry_3
_geom_torsion_site_symmetry_4
_geom_torsion_publ_flag
O5 Yb4 S1 Yb2 176.4(3) . . . . ?
O6 Yb4 S1 Yb2 149(9) . . . . ?
S6 Yb4 S1 Yb2 43.9(2) . . . . ?
S8 Yb4 S1 Yb2 -50.3(2) . . . . ?
S9 Yb4 S1 Yb2 -97.0(2) . . . . ?
S7 Yb4 S1 Yb2 90.1(2) . . . . ?
O5 Yb4 S1 Yb3 103.36(18) . . . . ?
O6 Yb4 S1 Yb3 76(9) . . . . ?
S6 Yb4 S1 Yb3 -29.14(7) . . . . ?
S8 Yb4 S1 Yb3 -123.30(8) . . . . ?
S9 Yb4 S1 Yb3 -170.02(7) . . . . ?
S7 Yb4 S1 Yb3 17.12(8) . . . . ?
O5 Yb4 S1 Yb1 -110.64(18) . . . . ?
O6 Yb4 S1 Yb1 -138(9) . . . . ?
S6 Yb4 S1 Yb1 116.87(8) . . . . ?
S8 Yb4 S1 Yb1 22.70(8) . . . . ?
S9 Yb4 S1 Yb1 -24.02(8) . . . . ?
S7 Yb4 S1 Yb1 163.12(8) . . . . ?
O3 Yb2 S1 Yb4 175.6(3) . . . . ?
O2 Yb2 S1 Yb4 -152(4) . . . . ?
S4 Yb2 S1 Yb4 -49.8(2) . . . . ?
S2 Yb2 S1 Yb4 43.3(2) . . . . ?
S5 Yb2 S1 Yb4 -96.5(2) . . . . ?
S3 Yb2 S1 Yb4 89.5(2) . . . . ?
O3 Yb2 S1 Yb3 -111.54(18) . . . . ?
O2 Yb2 S1 Yb3 -79(4) . . . . ?
S4 Yb2 S1 Yb3 23.07(8) . . . . ?
S2 Yb2 S1 Yb3 116.17(8) . . . . ?
S5 Yb2 S1 Yb3 -23.67(8) . . . . ?
S3 Yb2 S1 Yb3 162.36(7) . . . . ?
O3 Yb2 S1 Yb1 102.57(18) . . . . ?
O2 Yb2 S1 Yb1 135(4) . . . . ?
S4 Yb2 S1 Yb1 -122.83(8) . . . . ?
S2 Yb2 S1 Yb1 -29.72(7) . . . . ?
S5 Yb2 S1 Yb1 -169.56(8) . . . . ?
S3 Yb2 S1 Yb1 16.47(8) . . . . ?
O4 Yb3 S1 Yb4 72.3(9) . . . . ?
S11 Yb3 S1 Yb4 -95.00(8) . . . . ?
S7 Yb3 S1 Yb4 -17.22(8) . . . . ?
S5 Yb3 S1 Yb4 172.32(8) . . . . ?
S4 Yb3 S1 Yb4 125.84(8) . . . . ?
S6 Yb3 S1 Yb4 28.56(7) . . . . ?
O4 Yb3 S1 Yb2 -76.4(9) . . . . ?
S11 Yb3 S1 Yb2 116.35(8) . . . . ?
S7 Yb3 S1 Yb2 -165.87(8) . . . . ?
S5 Yb3 S1 Yb2 23.67(8) . . . . ?
S4 Yb3 S1 Yb2 -22.81(8) . . . . ?
S6 Yb3 S1 Yb2 -120.09(8) . . . . ?
O4 Yb3 S1 Yb1 -1.8(10) . . . . ?
S11 Yb3 S1 Yb1 -169.05(18) . . . . ?
S7 Yb3 S1 Yb1 -91.27(18) . . . . ?
S5 Yb3 S1 Yb1 98.26(18) . . . . ?
S4 Yb3 S1 Yb1 51.78(18) . . . . ?
S6 Yb3 S1 Yb1 -45.50(18) . . . . ?
O1 Yb1 S1 Yb4 -92.5(9) . . . . ?
S8 Yb1 S1 Yb4 -22.60(8) . . . . ?
S9 Yb1 S1 Yb4 23.92(8) . . . . ?
S10 Yb1 S1 Yb4 114.52(8) . . . . ?
S3 Yb1 S1 Yb4 -165.04(8) . . . . ?
S2 Yb1 S1 Yb4 -119.65(8) . . . . ?
O1 Yb1 S1 Yb2 56.1(9) . . . . ?
S8 Yb1 S1 Yb2 126.03(8) . . . . ?
S9 Yb1 S1 Yb2 172.55(8) . . . . ?
S10 Yb1 S1 Yb2 -96.85(8) . . . . ?
S3 Yb1 S1 Yb2 -16.40(8) . . . . ?
S2 Yb1 S1 Yb2 28.98(7) . . . . ?
O1 Yb1 S1 Yb3 -18.6(10) . . . . ?
S8 Yb1 S1 Yb3 51.32(18) . . . . ?
S9 Yb1 S1 Yb3 97.84(18) . . . . ?
S10 Yb1 S1 Yb3 -171.56(18) . . . . ?
S3 Yb1 S1 Yb3 -91.11(18) . . . . ?
S2 Yb1 S1 Yb3 -45.73(18) . . . . ?
O3 Yb2 S2 S3 12.6(3) . . . . ?
O2 Yb2 S2 S3 -83.5(2) . . . . ?
S4 Yb2 S2 S3 -174.87(11) . . . . ?
S5 Yb2 S2 S3 -178.37(13) . . . . ?
S1 Yb2 S2 S3 95.64(11) . . . . ?
O3 Yb2 S2 Yb1 -53.3(3) . . . . ?
O2 Yb2 S2 Yb1 -149.4(2) . . . . ?
S4 Yb2 S2 Yb1 119.24(8) . . . . ?
S5 Yb2 S2 Yb1 115.75(12) . . . . ?
S3 Yb2 S2 Yb1 -65.89(10) . . . . ?
S1 Yb2 S2 Yb1 29.75(8) . . . . ?
O1 Yb1 S2 S3 88.77(19) . . . . ?
S8 Yb1 S2 S3 175.28(11) . . . . ?
S9 Yb1 S2 S3 -177.77(13) . . . . ?
S10 Yb1 S2 S3 -0.28(15) . . . . ?
S1 Yb1 S2 S3 -96.39(11) . . . . ?
O1 Yb1 S2 Yb2 155.76(17) . . . . ?
S8 Yb1 S2 Yb2 -117.73(8) . . . . ?
S9 Yb1 S2 Yb2 -110.78(12) . . . . ?
S10 Yb1 S2 Yb2 66.71(12) . . . . ?
S3 Yb1 S2 Yb2 66.99(10) . . . . ?
S1 Yb1 S2 Yb2 -29.40(8) . . . . ?
Yb1 S2 S3 Yb2 95.66(7) . . . . ?
Yb2 S2 S3 Yb1 -95.66(7) . . . . ?
O3 Yb2 S3 S2 -170.6(2) . . . . ?
O2 Yb2 S3 S2 98.4(2) . . . . ?
S4 Yb2 S3 S2 7.87(17) . . . . ?
S5 Yb2 S3 S2 170.2(8) . . . . ?
S1 Yb2 S3 S2 -84.44(11) . . . . ?
O3 Yb2 S3 Yb1 -102.92(19) . . . . ?
O2 Yb2 S3 Yb1 166.1(2) . . . . ?
S4 Yb2 S3 Yb1 75.58(14) . . . . ?
S2 Yb2 S3 Yb1 67.72(10) . . . . ?
S5 Yb2 S3 Yb1 -122.0(8) . . . . ?
S1 Yb2 S3 Yb1 -16.72(8) . . . . ?
O1 Yb1 S3 S2 -86.77(18) . . . . ?
S8 Yb1 S3 S2 -7.70(18) . . . . ?
S9 Yb1 S3 S2 171.4(5) . . . . ?
S10 Yb1 S3 S2 179.77(12) . . . . ?
S1 Yb1 S3 S2 82.42(11) . . . . ?
O1 Yb1 S3 Yb2 -152.70(17) . . . . ?
S8 Yb1 S3 Yb2 -73.63(14) . . . . ?
S9 Yb1 S3 Yb2 105.5(5) . . . . ?
S10 Yb1 S3 Yb2 113.84(9) . . . . ?
S2 Yb1 S3 Yb2 -65.93(10) . . . . ?
S1 Yb1 S3 Yb2 16.49(8) . . . . ?
O3 Yb2 S4 S5 -4.7(3) . . . . ?
O2 Yb2 S4 S5 87.6(2) . . . . ?
S2 Yb2 S4 S5 -176.89(11) . . . . ?
S3 Yb2 S4 S5 177.41(12) . . . . ?
S1 Yb2 S4 S5 -89.23(11) . . . . ?
O3 Yb2 S4 Yb3 61.1(3) . . . . ?
O2 Yb2 S4 Yb3 153.4(2) . . . . ?
S2 Yb2 S4 Yb3 -111.09(8) . . . . ?
S5 Yb2 S4 Yb3 65.80(10) . . . . ?
S3 Yb2 S4 Yb3 -116.79(11) . . . . ?
S1 Yb2 S4 Yb3 -23.43(8) . . . . ?
O4 Yb3 S4 S5 -100.2(2) . . . . ?
S11 Yb3 S4 S5 -8.96(18) . . . . ?
S7 Yb3 S4 S5 -179.73(13) . . . . ?
S6 Yb3 S4 S5 175.51(11) . . . . ?
S1 Yb3 S4 S5 89.51(11) . . . . ?
O4 Yb3 S4 Yb2 -166.6(2) . . . . ?
S11 Yb3 S4 Yb2 -75.32(15) . . . . ?
S7 Yb3 S4 Yb2 113.90(13) . . . . ?
S5 Yb3 S4 Yb2 -66.37(10) . . . . ?
S6 Yb3 S4 Yb2 109.15(8) . . . . ?
S1 Yb3 S4 Yb2 23.15(8) . . . . ?
Yb3 S4 S5 Yb2 -97.01(7) . . . . ?
Yb2 S4 S5 Yb3 97.01(7) . . . . ?
O3 Yb2 S5 S4 176.7(2) . . . . ?
O2 Yb2 S5 S4 -92.4(2) . . . . ?
S2 Yb2 S5 S4 4.80(17) . . . . ?
S3 Yb2 S5 S4 -164.3(8) . . . . ?
S1 Yb2 S5 S4 90.25(11) . . . . ?
O3 Yb2 S5 Yb3 110.50(19) . . . . ?
O2 Yb2 S5 Yb3 -158.6(2) . . . . ?
S4 Yb2 S5 Yb3 -66.15(10) . . . . ?
S2 Yb2 S5 Yb3 -61.35(15) . . . . ?
S3 Yb2 S5 Yb3 129.6(8) . . . . ?
S1 Yb2 S5 Yb3 24.11(8) . . . . ?
O4 Yb3 S5 S4 79.0(2) . . . . ?
S11 Yb3 S5 S4 174.13(12) . . . . ?
S7 Yb3 S5 S4 179(24) . . . . ?
S6 Yb3 S5 S4 -7.48(19) . . . . ?
S1 Yb3 S5 S4 -89.13(11) . . . . ?
O4 Yb3 S5 Yb2 144.31(18) . . . . ?
S11 Yb3 S5 Yb2 -120.55(9) . . . . ?
S7 Yb3 S5 Yb2 -115.7(5) . . . . ?
S4 Yb3 S5 Yb2 65.32(10) . . . . ?
S6 Yb3 S5 Yb2 57.84(16) . . . . ?
S1 Yb3 S5 Yb2 -23.81(8) . . . . ?
O5 Yb4 S6 S7 11.0(3) . . . . ?
O6 Yb4 S6 S7 -83.7(2) . . . . ?
S8 Yb4 S6 S7 -175.21(11) . . . . ?
S9 Yb4 S6 S7 -178.30(13) . . . . ?
S1 Yb4 S6 S7 94.96(11) . . . . ?
O5 Yb4 S6 Yb3 -54.7(3) . . . . ?
O6 Yb4 S6 Yb3 -149.4(2) . . . . ?
S8 Yb4 S6 Yb3 119.11(8) . . . . ?
S9 Yb4 S6 Yb3 116.02(12) . . . . ?
S7 Yb4 S6 Yb3 -65.69(10) . . . . ?
S1 Yb4 S6 Yb3 29.27(7) . . . . ?
O4 Yb3 S6 S7 92.2(2) . . . . ?
S11 Yb3 S6 S7 -0.44(15) . . . . ?
S5 Yb3 S6 S7 -178.51(13) . . . . ?
S4 Yb3 S6 S7 176.03(11) . . . . ?
S1 Yb3 S6 S7 -96.12(11) . . . . ?
O4 Yb3 S6 Yb4 159.44(18) . . . . ?
S11 Yb3 S6 Yb4 66.80(12) . . . . ?
S7 Yb3 S6 Yb4 67.24(10) . . . . ?
S5 Yb3 S6 Yb4 -111.27(13) . . . . ?
S4 Yb3 S6 Yb4 -116.73(8) . . . . ?
S1 Yb3 S6 Yb4 -28.88(7) . . . . ?
Yb4 S6 S7 Yb3 -95.47(7) . . . . ?
Yb3 S6 S7 Yb4 95.47(7) . . . . ?
O4 Yb3 S7 S6 -84.9(2) . . . . ?
S11 Yb3 S7 S6 179.63(13) . . . . ?
S5 Yb3 S7 S6 174.6(5) . . . . ?
S4 Yb3 S7 S6 -6.56(18) . . . . ?
S1 Yb3 S7 S6 83.05(11) . . . . ?
O4 Yb3 S7 Yb4 -150.74(19) . . . . ?
S11 Yb3 S7 Yb4 113.79(10) . . . . ?
S5 Yb3 S7 Yb4 108.8(5) . . . . ?
S4 Yb3 S7 Yb4 -72.40(15) . . . . ?
S6 Yb3 S7 Yb4 -65.84(10) . . . . ?
S1 Yb3 S7 Yb4 17.21(8) . . . . ?
O5 Yb4 S7 S6 -171.9(2) . . . . ?
O6 Yb4 S7 S6 96.0(2) . . . . ?
S8 Yb4 S7 S6 7.51(18) . . . . ?
S9 Yb4 S7 S6 171.5(6) . . . . ?
S1 Yb4 S7 S6 -85.19(12) . . . . ?
O5 Yb4 S7 Yb3 -104.13(19) . . . . ?
O6 Yb4 S7 Yb3 163.7(2) . . . . ?
S6 Yb4 S7 Yb3 67.73(11) . . . . ?
S8 Yb4 S7 Yb3 75.24(14) . . . . ?
S9 Yb4 S7 Yb3 -120.7(6) . . . . ?
S1 Yb4 S7 Yb3 -17.46(8) . . . . ?
O5 Yb4 S8 S9 -3.6(3) . . . . ?
O6 Yb4 S8 S9 90.3(2) . . . . ?
S6 Yb4 S8 S9 -177.32(11) . . . . ?
S7 Yb4 S8 S9 177.23(13) . . . . ?
S1 Yb4 S8 S9 -89.25(11) . . . . ?
O5 Yb4 S8 Yb1 62.5(3) . . . . ?
O6 Yb4 S8 Yb1 156.4(2) . . . . ?
S6 Yb4 S8 Yb1 -111.19(8) . . . . ?
S9 Yb4 S8 Yb1 66.13(10) . . . . ?
S7 Yb4 S8 Yb1 -116.64(12) . . . . ?
S1 Yb4 S8 Yb1 -23.12(8) . . . . ?
O1 Yb1 S8 S9 -101.8(2) . . . . ?
S10 Yb1 S8 S9 -10.99(17) . . . . ?
S3 Yb1 S8 S9 179.80(13) . . . . ?
S2 Yb1 S8 S9 174.26(11) . . . . ?
S1 Yb1 S8 S9 88.79(11) . . . . ?
O1 Yb1 S8 Yb4 -167.86(18) . . . . ?
S9 Yb1 S8 Yb4 -66.03(10) . . . . ?
S10 Yb1 S8 Yb4 -77.02(14) . . . . ?
S3 Yb1 S8 Yb4 113.78(12) . . . . ?
S2 Yb1 S8 Yb4 108.23(8) . . . . ?
S1 Yb1 S8 Yb4 22.76(8) . . . . ?
Yb1 S8 S9 Yb4 -96.64(7) . . . . ?
Yb4 S8 S9 Yb1 96.64(7) . . . . ?
O5 Yb4 S9 S8 177.3(2) . . . . ?
O6 Yb4 S9 S8 -90.8(2) . . . . ?
S6 Yb4 S9 S8 4.23(18) . . . . ?
S7 Yb4 S9 S8 -166.0(6) . . . . ?
S1 Yb4 S9 S8 90.50(11) . . . . ?
O5 Yb4 S9 Yb1 111.29(19) . . . . ?
O6 Yb4 S9 Yb1 -156.8(2) . . . . ?
S6 Yb4 S9 Yb1 -61.82(15) . . . . ?
S8 Yb4 S9 Yb1 -66.05(10) . . . . ?
S7 Yb4 S9 Yb1 127.9(6) . . . . ?
S1 Yb4 S9 Yb1 24.45(8) . . . . ?
O1 Yb1 S9 S8 79.80(18) . . . . ?
S10 Yb1 S9 S8 172.50(11) . . . . ?
S3 Yb1 S9 S8 -179(24) . . . . ?
S2 Yb1 S9 S8 -9.53(18) . . . . ?
S1 Yb1 S9 S8 -90.02(11) . . . . ?
O1 Yb1 S9 Yb4 145.75(16) . . . . ?
S8 Yb1 S9 Yb4 65.95(10) . . . . ?
S10 Yb1 S9 Yb4 -121.55(9) . . . . ?
S3 Yb1 S9 Yb4 -113.3(5) . . . . ?
S2 Yb1 S9 Yb4 56.42(15) . . . . ?
S1 Yb1 S9 Yb4 -24.07(8) . . . . ?
O1 Yb1 S10 C31 91.7(5) . . . . ?
S8 Yb1 S10 C31 3.0(5) . . . . ?
S9 Yb1 S10 C31 -5.0(4) . . . . ?
S3 Yb1 S10 C31 176.3(4) . . . . ?
S2 Yb1 S10 C31 176.5(4) . . . . ?
S1 Yb1 S10 C31 -93.4(4) . . . . ?
O4 Yb3 S11 C25 93.5(5) . . . . ?
S7 Yb3 S11 C25 -179.5(4) . . . . ?
S5 Yb3 S11 C25 -0.3(4) . . . . ?
S4 Yb3 S11 C25 6.2(5) . . . . ?
S6 Yb3 S11 C25 -179.2(4) . . . . ?
S1 Yb3 S11 C25 -89.1(4) . . . . ?
S8 Yb1 O1 C1 155.2(8) . . . . ?
S9 Yb1 O1 C1 109.6(8) . . . . ?
S10 Yb1 O1 C1 18.5(8) . . . . ?
S3 Yb1 O1 C1 -61.6(8) . . . . ?
S2 Yb1 O1 C1 -107.5(8) . . . . ?
S1 Yb1 O1 C1 -134.7(9) . . . . ?
S8 Yb1 O1 C4 -51.9(8) . . . . ?
S9 Yb1 O1 C4 -97.5(8) . . . . ?
S10 Yb1 O1 C4 171.3(8) . . . . ?
S3 Yb1 O1 C4 91.3(8) . . . . ?
S2 Yb1 O1 C4 45.4(8) . . . . ?
S1 Yb1 O1 C4 18.1(15) . . . . ?
O3 Yb2 O2 C8 -87.8(14) . . . . ?
S4 Yb2 O2 C8 137.7(14) . . . . ?
S2 Yb2 O2 C8 44.5(14) . . . . ?
S5 Yb2 O2 C8 -175.6(14) . . . . ?
S3 Yb2 O2 C8 -1.5(14) . . . . ?
S1 Yb2 O2 C8 -120(4) . . . . ?
O3 Yb2 O2 C5 96.7(11) . . . . ?
S4 Yb2 O2 C5 -37.8(11) . . . . ?
S2 Yb2 O2 C5 -131.0(11) . . . . ?
S5 Yb2 O2 C5 8.9(11) . . . . ?
S3 Yb2 O2 C5 -177.0(11) . . . . ?
S1 Yb2 O2 C5 64(4) . . . . ?
O2 Yb2 O3 C12 -123.4(7) . . . . ?
S4 Yb2 O3 C12 -31.0(8) . . . . ?
S2 Yb2 O3 C12 138.5(7) . . . . ?
S5 Yb2 O3 C12 -34.4(7) . . . . ?
S3 Yb2 O3 C12 147.6(7) . . . . ?
S1 Yb2 O3 C12 54.9(7) . . . . ?
O2 Yb2 O3 C9 79.7(8) . . . . ?
S4 Yb2 O3 C9 172.0(7) . . . . ?
S2 Yb2 O3 C9 -18.5(9) . . . . ?
S5 Yb2 O3 C9 168.6(8) . . . . ?
S3 Yb2 O3 C9 -9.3(8) . . . . ?
S1 Yb2 O3 C9 -102.1(8) . . . . ?
S11 Yb3 O4 C16 16.9(9) . . . . ?
S7 Yb3 O4 C16 -60.5(8) . . . . ?
S5 Yb3 O4 C16 110.1(8) . . . . ?
S4 Yb3 O4 C16 155.7(9) . . . . ?
S6 Yb3 O4 C16 -106.6(9) . . . . ?
S1 Yb3 O4 C16 -150.4(9) . . . . ?
S11 Yb3 O4 C13 172.9(9) . . . . ?
S7 Yb3 O4 C13 95.5(9) . . . . ?
S5 Yb3 O4 C13 -93.9(9) . . . . ?
S4 Yb3 O4 C13 -48.3(9) . . . . ?
S6 Yb3 O4 C13 49.4(9) . . . . ?
S1 Yb3 O4 C13 5.6(16) . . . . ?
O6 Yb4 O5 C20 68.9(8) . . . . ?
S6 Yb4 O5 C20 -26.0(9) . . . . ?
S8 Yb4 O5 C20 162.6(7) . . . . ?
S9 Yb4 O5 C20 159.9(8) . . . . ?
S7 Yb4 O5 C20 -18.0(8) . . . . ?
S1 Yb4 O5 C20 -110.5(8) . . . . ?
O6 Yb4 O5 C17 -125.0(8) . . . . ?
S6 Yb4 O5 C17 140.1(7) . . . . ?
S8 Yb4 O5 C17 -31.4(8) . . . . ?
S9 Yb4 O5 C17 -34.0(7) . . . . ?
S7 Yb4 O5 C17 148.1(7) . . . . ?
S1 Yb4 O5 C17 55.6(7) . . . . ?
O5 Yb4 O6 C21 -77.4(12) . . . . ?
S6 Yb4 O6 C21 55.1(11) . . . . ?
S8 Yb4 O6 C21 149.3(11) . . . . ?
S9 Yb4 O6 C21 -164.0(11) . . . . ?
S7 Yb4 O6 C21 8.9(11) . . . . ?
S1 Yb4 O6 C21 -50(9) . . . . ?
O5 Yb4 O6 C24 102.9(9) . . . . ?
S6 Yb4 O6 C24 -124.7(9) . . . . ?
S8 Yb4 O6 C24 -30.5(9) . . . . ?
S9 Yb4 O6 C24 16.2(9) . . . . ?
S7 Yb4 O6 C24 -170.9(9) . . . . ?
S1 Yb4 O6 C24 130(8) . . . . ?
C4 O1 C1 C2 -17.8(15) . . . . ?
Yb1 O1 C1 C2 139.3(11) . . . . ?
O1 C1 C2 C3 32.9(18) . . . . ?
C1 C2 C3 C4 -36(2) . . . . ?
C2 C3 C4 O1 25.8(19) . . . . ?
C1 O1 C4 C3 -5.2(15) . . . . ?
Yb1 O1 C4 C3 -161.7(11) . . . . ?
C8 O2 C5 C6 -5.3(18) . . . . ?
Yb2 O2 C5 C6 170.9(9) . . . . ?
O2 C5 C6 C7 12(2) . . . . ?
C5 C6 C7 C8 -14(2) . . . . ?
C6 C7 C8 O2 11(3) . . . . ?
C5 O2 C8 C7 -3(2) . . . . ?
Yb2 O2 C8 C7 -179.5(13) . . . . ?
C12 O3 C9 C10 3.8(13) . . . . ?
Yb2 O3 C9 C10 162.6(8) . . . . ?
O3 C9 C10 C11 -25.7(14) . . . . ?
C9 C10 C11 C12 36.9(14) . . . . ?
C9 O3 C12 C11 19.2(12) . . . . ?
Yb2 O3 C12 C11 -141.5(8) . . . . ?
C10 C11 C12 O3 -34.3(13) . . . . ?
C16 O4 C13 C14 11.0(17) . . . . ?
Yb3 O4 C13 C14 -147.9(12) . . . . ?
O4 C13 C14 C15 5(2) . . . . ?
C13 C14 C15 C16 -19(3) . . . . ?
C13 O4 C16 C15 -22.5(16) . . . . ?
Yb3 O4 C16 C15 137.1(12) . . . . ?
C14 C15 C16 O4 25(2) . . . . ?
C20 O5 C17 C18 12.3(12) . . . . ?
Yb4 O5 C17 C18 -156.0(7) . . . . ?
O5 C17 C18 C19 -32.6(12) . . . . ?
C17 C18 C19 C20 40.4(12) . . . . ?
C17 O5 C20 C19 14.0(12) . . . . ?
Yb4 O5 C20 C19 -178.4(7) . . . . ?
C18 C19 C20 O5 -33.6(12) . . . . ?
C24 O6 C21 C22 1.7(18) . . . . ?
Yb4 O6 C21 C22 -178.1(9) . . . . ?
O6 C21 C22 C23 15.3(19) . . . . ?
C21 C22 C23 C24 -26.7(18) . . . . ?
C21 O6 C24 C23 -18.1(15) . . . . ?
Yb4 O6 C24 C23 161.8(9) . . . . ?
C22 C23 C24 O6 27.6(16) . . . . ?
Yb3 S11 C25 C26 118.0(9) . . . . ?
Yb3 S11 C25 C30 -61.6(10) . . . . ?
C30 C25 C26 F1 -177.7(10) . . . . ?
S11 C25 C26 F1 2.6(15) . . . . ?
C30 C25 C26 C27 3.5(16) . . . . ?
S11 C25 C26 C27 -176.3(9) . . . . ?
F1 C26 C27 F2 -0.8(16) . . . . ?
C25 C26 C27 F2 178.2(10) . . . . ?
F1 C26 C27 C28 178.8(10) . . . . ?
C25 C26 C27 C28 -2.3(17) . . . . ?
F2 C27 C28 F3 -2.5(16) . . . . ?
C26 C27 C28 F3 177.9(10) . . . . ?
F2 C27 C28 C29 -178.8(10) . . . . ?
C26 C27 C28 C29 1.6(17) . . . . ?
F3 C28 C29 F4 4.5(17) . . . . ?
C27 C28 C29 F4 -179.1(11) . . . . ?
F3 C28 C29 C30 -178.6(10) . . . . ?
C27 C28 C29 C30 -2.3(18) . . . . ?
C26 C25 C30 F5 176.2(10) . . . . ?
S11 C25 C30 F5 -4.1(15) . . . . ?
C26 C25 C30 C29 -4.1(17) . . . . ?
S11 C25 C30 C29 175.6(9) . . . . ?
F4 C29 C30 F5 0.2(17) . . . . ?
C28 C29 C30 F5 -176.7(10) . . . . ?
F4 C29 C30 C25 -179.5(10) . . . . ?
C28 C29 C30 C25 3.7(18) . . . . ?
Yb1 S10 C31 C32 -58.4(10) . . . . ?
Yb1 S10 C31 C36 124.5(9) . . . . ?
C36 C31 C32 F6 175.1(10) . . . . ?
S10 C31 C32 F6 -2.2(15) . . . . ?
C36 C31 C32 C33 -5.8(17) . . . . ?
S10 C31 C32 C33 176.9(9) . . . . ?
F6 C32 C33 F7 2.8(16) . . . . ?
C31 C32 C33 F7 -176.3(10) . . . . ?
F6 C32 C33 C34 -179.0(10) . . . . ?
C31 C32 C33 C34 1.9(18) . . . . ?
F7 C33 C34 F8 -2.6(17) . . . . ?
C32 C33 C34 F8 179.1(10) . . . . ?
F7 C33 C34 C35 -179.7(10) . . . . ?
C32 C33 C34 C35 2.0(18) . . . . ?
F8 C34 C35 F9 0.1(18) . . . . ?
C33 C34 C35 F9 177.3(11) . . . . ?
F8 C34 C35 C36 -178.8(10) . . . . ?
C33 C34 C35 C36 -1.5(18) . . . . ?
C32 C31 C36 F10 -178.8(10) . . . . ?
S10 C31 C36 F10 -1.5(16) . . . . ?
C32 C31 C36 C35 6.3(18) . . . . ?
S10 C31 C36 C35 -176.3(9) . . . . ?
F9 C35 C36 F10 3.2(17) . . . . ?
C34 C35 C36 F10 -177.9(10) . . . . ?
F9 C35 C36 C31 178.2(11) . . . . ?
C34 C35 C36 C31 -2.9(19) . . . . ?
C40 O7 C37 C38 -10(5) . . . . ?
O7 C37 C38 C39 4(6) . . . . ?
C37 C38 C39 C40 3(6) . . . . ?
C38 C39 C40 O7 -9(6) . . . . ?
C37 O7 C40 C39 12(5) . . . . ?
